data_7202580
loop_
_publ_author_name
'Cahill, Christopher L.'
'de Lill, Daniel T.'
'Frisch, Mark'

_publ_section_title
;
 Homo- and heterometallic coordination polymers from the f elements
;
_journal_issue 1
_journal_name_full CrystEngComm
_journal_page_first 15
_journal_paper_doi 10.1039/b615696g
_journal_volume 9
_journal_year 2007
_chemical_formula_moiety 'C18 H24 Nd2 O14, C13 H14 N2'
_chemical_formula_sum 'C31 H38 N2 Nd2 O14'
_chemical_formula_weight 951.11
_chemical_name_systematic
;
?
;
_space_group_IT_number 2
_symmetry_cell_setting triclinic
_symmetry_space_group_name_Hall '-P 1'
_symmetry_space_group_name_H-M 'P -1'
_atom_sites_solution_hydrogens geom
_atom_sites_solution_primary direct
_atom_sites_solution_secondary difmap
_audit_creation_method SHELXL-97
_cell_angle_alpha 92.980(7)
_cell_angle_beta 95.605(7)
_cell_angle_gamma 99.593(7)
_cell_formula_units_Z 2
_cell_length_a 7.768(3)
_cell_length_b 14.344(6)
_cell_length_c 16.125(7)
_cell_measurement_reflns_used 9940
_cell_measurement_temperature 295(2)
_cell_measurement_theta_max 29.34
_cell_measurement_theta_min 2.54
_cell_volume 1758.8(13)
_computing_cell_refinement 'SAINTPLUS (Bruker AXS, 2005)'
_computing_data_collection 'APEX II (Bruker AXS, 2005)'
_computing_data_reduction 'SAINTPLUS (Bruker AXS, 2005)'
_computing_publication_material 'WINGX (Farrugia, 1998)'
_computing_structure_refinement 'SHELXL-97 (Sheldrick, 1997)'
_computing_structure_solution 'SHELXS (Sheldrick, 2004)'
_diffrn_ambient_temperature 295(2)
_diffrn_measured_fraction_theta_full 0.992
_diffrn_measured_fraction_theta_max 0.992
_diffrn_measurement_device_type 'Bruker Apex CCD'
_diffrn_measurement_method 'omega and Phi scans'
_diffrn_radiation_monochromator graphite
_diffrn_radiation_source 'fine-focus sealed tube'
_diffrn_radiation_type MoK\a
_diffrn_radiation_wavelength 0.71073
_diffrn_reflns_av_R_equivalents 0.1064
_diffrn_reflns_av_sigmaI/netI 0.0978
_diffrn_reflns_limit_h_max 9
_diffrn_reflns_limit_h_min -6
_diffrn_reflns_limit_k_max 17
_diffrn_reflns_limit_k_min -17
_diffrn_reflns_limit_l_max 20
_diffrn_reflns_limit_l_min -20
_diffrn_reflns_number 29371
_diffrn_reflns_theta_full 26.37
_diffrn_reflns_theta_max 26.37
_diffrn_reflns_theta_min 1.44
_exptl_absorpt_coefficient_mu 2.988
_exptl_absorpt_correction_T_max 0.943
_exptl_absorpt_correction_T_min 0.754
_exptl_absorpt_correction_type empirical
_exptl_absorpt_process_details SADABS
_exptl_crystal_colour 'light purple'
_exptl_crystal_density_diffrn 1.796
_exptl_crystal_density_method 'not measured'
_exptl_crystal_description needle
_exptl_crystal_F_000 940
_exptl_crystal_size_max 0.1
_exptl_crystal_size_mid 0.04
_exptl_crystal_size_min 0.02
_refine_diff_density_max 1.167
_refine_diff_density_min -1.249
_refine_diff_density_rms 0.139
_refine_ls_extinction_method none
_refine_ls_goodness_of_fit_ref 0.858
_refine_ls_hydrogen_treatment constr
_refine_ls_matrix_type full
_refine_ls_number_parameters 442
_refine_ls_number_reflns 7145
_refine_ls_number_restraints 0
_refine_ls_restrained_S_all 0.858
_refine_ls_R_factor_all 0.0653
_refine_ls_R_factor_gt 0.0360
_refine_ls_shift/su_max 0.001
_refine_ls_shift/su_mean 0.000
_refine_ls_structure_factor_coef Fsqd
_refine_ls_weighting_details 'calc w=1/[\s^2^(Fo^2^)+(0.0030P)^2^+0.0000P] where P=(Fo^2^+2Fc^2^)/3'
_refine_ls_weighting_scheme calc
_refine_ls_wR_factor_gt 0.0651
_refine_ls_wR_factor_ref 0.0711
_reflns_number_gt 4730
_reflns_number_total 7145
_reflns_threshold_expression >2sigma(I)
_cod_data_source_file b615696g.txt
_cod_data_source_block DB2_71
_cod_database_code 7202580

loop_
_symmetry_equiv_pos_as_xyz
'x, y, z'
'-x, -y, -z'

loop_
_atom_site_label
_atom_site_type_symbol
_atom_site_fract_x
_atom_site_fract_y
_atom_site_fract_z
_atom_site_U_iso_or_equiv
_atom_site_adp_type
_atom_site_occupancy
_atom_site_symmetry_multiplicity
_atom_site_calc_flag
_atom_site_refinement_flags
_atom_site_disorder_assembly
_atom_site_disorder_group
O14 O -0.4019(5) 0.1962(3) 0.0810(2) 0.0307(10) Uani 1 1 d . . .
O13 O -0.4466(5) 0.4000(3) 0.1307(2) 0.0278(10) Uani 1 1 d . . .
O12 O 0.3711(5) 0.3359(3) 0.4121(2) 0.0344(11) Uani 1 1 d . . .
O11 O -0.0711(5) 0.3502(3) 0.1139(2) 0.0296(10) Uani 1 1 d . . .
O8 O 0.4136(5) 0.1488(3) 0.3432(2) 0.0304(10) Uani 1 1 d . . .
O9 O 0.0375(5) 0.1723(3) 0.3782(2) 0.0294(10) Uani 1 1 d . . .
O10 O 0.2085(5) 0.3416(3) 0.1551(2) 0.0345(11) Uani 1 1 d . . .
O7 O 0.0900(5) 0.0785(3) 0.2149(2) 0.0285(10) Uani 1 1 d . . .
C15 C -0.5471(7) 0.1754(4) 0.1062(4) 0.0239(14) Uani 1 1 d . . .
C13 C 0.5080(8) 0.3638(4) 0.3816(4) 0.0269(15) Uani 1 1 d . . .
C10 C 0.0873(8) 0.3636(4) 0.1032(4) 0.0256(14) Uani 1 1 d . . .
C16 C -0.4287(8) 0.1464(4) 0.3602(4) 0.0284(15) Uani 1 1 d . . .
C9 C -0.3052(8) -0.1105(5) -0.0560(4) 0.0387(17) Uani 1 1 d . . .
H9A H -0.2800 -0.0530 -0.0851 0.046 Uiso 1 1 calc R . .
H9B H -0.2019 -0.1404 -0.0545 0.046 Uiso 1 1 calc R . .
C14 C 0.6715(8) 0.4093(4) 0.4360(4) 0.0364(16) Uani 1 1 d . . .
H14A H 0.7045 0.4734 0.4195 0.044 Uiso 1 1 calc R . .
H14B H 0.7649 0.3751 0.4241 0.044 Uiso 1 1 calc R . .
C11 C 0.1434(8) 0.4039(4) 0.0246(4) 0.0347(16) Uani 1 1 d . . .
H11A H 0.1677 0.3529 -0.0119 0.042 Uiso 1 1 calc R . .
H11B H 0.2525 0.4483 0.0385 0.042 Uiso 1 1 calc R . .
C12 C 0.0130(8) 0.4544(4) -0.0235(3) 0.0340(16) Uani 1 1 d . . .
H12A H -0.0992 0.4121 -0.0344 0.041 Uiso 1 1 calc R . .
H12B H 0.0541 0.4696 -0.0769 0.041 Uiso 1 1 calc R . .
C55 C 1.0165(9) 0.8830(5) 0.3253(4) 0.0480(19) Uani 1 1 d . . .
H55 H 1.0549 0.9348 0.2954 0.058 Uiso 1 1 calc R . .
C59 C 1.4137(9) 0.7165(5) 0.1079(5) 0.0438(18) Uani 1 1 d . . .
H59 H 1.3672 0.7463 0.0632 0.053 Uiso 1 1 calc R . .
C17 C -0.3810(8) 0.0798(5) 0.4245(4) 0.060(2) Uani 1 1 d . . .
H17A H -0.3285 0.0313 0.3972 0.072 Uiso 1 1 calc R . .
H17B H -0.2919 0.1151 0.4660 0.072 Uiso 1 1 calc R . .
C18 C -0.5261(8) 0.0322(5) 0.4684(4) 0.057(2) Uani 1 1 d . . .
H18A H -0.6150 -0.0040 0.4273 0.068 Uiso 1 1 calc R . .
H18B H -0.5793 0.0803 0.4958 0.068 Uiso 1 1 calc R . .
C58 C 1.4152(9) 0.7536(5) 0.1879(5) 0.0459(19) Uani 1 1 d . . .
C56 C 0.9797(10) 0.8968(6) 0.4064(4) 0.053(2) Uani 1 1 d . . .
H56 H 0.9946 0.9587 0.4298 0.063 Uiso 1 1 calc R . .
C57 C 1.3460(12) 0.8444(6) 0.2068(6) 0.081(3) Uani 1 1 d . . .
H57A H 1.3464 0.8546 0.2668 0.097 Uiso 1 1 calc R . .
H57B H 1.4243 0.8972 0.1881 0.097 Uiso 1 1 calc R . .
N2 N 1.5455(8) 0.5876(4) 0.1528(5) 0.0574(18) Uani 1 1 d . . .
C60 C 1.4804(9) 0.6360(5) 0.0938(5) 0.0453(18) Uani 1 1 d . . .
H60 H 1.4801 0.6135 0.0386 0.054 Uiso 1 1 calc R . .
C62 C 1.4810(11) 0.7041(6) 0.2503(5) 0.068(3) Uani 1 1 d . . .
H62 H 1.4830 0.7252 0.3059 0.081 Uiso 1 1 calc R . .
C61 C 1.5450(10) 0.6216(6) 0.2295(6) 0.066(3) Uani 1 1 d . . .
H61 H 1.5899 0.5891 0.2727 0.080 Uiso 1 1 calc R . .
Nd1 Nd 0.22432(4) 0.24325(2) 0.275948(18) 0.01727(9) Uani 1 1 d . . .
Nd2 Nd -0.27176(4) 0.30122(2) 0.212399(18) 0.01712(9) Uani 1 1 d . . .
O1 O -0.3029(5) 0.1943(3) 0.3289(2) 0.0334(11) Uani 1 1 d . . .
O6 O -0.0816(5) 0.1829(3) 0.2029(2) 0.0237(9) Uani 1 1 d . . .
O5 O 0.4251(5) 0.2069(3) 0.1777(2) 0.0229(9) Uani 1 1 d . . .
O4 O 0.5180(5) 0.3545(3) 0.3036(2) 0.0239(9) Uani 1 1 d . . .
O3 O 0.0190(5) 0.3537(3) 0.3030(2) 0.0226(9) Uani 1 1 d . . .
O2 O -0.1208(5) 0.4676(3) 0.2651(3) 0.0329(11) Uani 1 1 d . . .
C5 C -0.0580(8) 0.0975(4) 0.1960(3) 0.0227(14) Uani 1 1 d . . .
C2 C 0.1725(7) 0.5120(4) 0.3321(3) 0.0249(14) Uani 1 1 d . . .
H2A H 0.1699 0.5724 0.3081 0.030 Uiso 1 1 calc R . .
H2B H 0.2783 0.4898 0.3183 0.030 Uiso 1 1 calc R . .
C1 C 0.0148(8) 0.4421(4) 0.2962(3) 0.0233(14) Uani 1 1 d . . .
C6 C -0.2087(7) 0.0223(4) 0.1619(3) 0.0287(15) Uani 1 1 d . . .
H6A H -0.3184 0.0452 0.1661 0.034 Uiso 1 1 calc R . .
H6B H -0.2098 -0.0331 0.1940 0.034 Uiso 1 1 calc R . .
C3 C 0.1750(7) 0.5244(4) 0.4265(3) 0.0279(14) Uani 1 1 d . . .
H3A H 0.0734 0.5515 0.4390 0.033 Uiso 1 1 calc R . .
H3B H 0.1634 0.4623 0.4486 0.033 Uiso 1 1 calc R . .
C4 C 0.6640(7) 0.4144(4) 0.5291(3) 0.0320(15) Uani 1 1 d . . .
H4A H 0.5609 0.4400 0.5418 0.038 Uiso 1 1 calc R . .
H4B H 0.6537 0.3511 0.5486 0.038 Uiso 1 1 calc R . .
C7 C -0.1913(8) -0.0038(4) 0.0726(3) 0.0306(15) Uani 1 1 d . . .
H7A H -0.0777 -0.0226 0.0692 0.037 Uiso 1 1 calc R . .
H7B H -0.1938 0.0519 0.0412 0.037 Uiso 1 1 calc R . .
C8 C -0.3320(8) -0.0829(4) 0.0317(3) 0.0320(15) Uani 1 1 d . . .
H8A H -0.3339 -0.1378 0.0644 0.038 Uiso 1 1 calc R . .
H8B H -0.4454 -0.0630 0.0320 0.038 Uiso 1 1 calc R . .
C52 C 0.9968(9) 0.7930(6) 0.2888(4) 0.0440(18) Uani 1 1 d . . .
C53 C 1.0269(11) 0.7728(7) 0.1988(4) 0.075(3) Uani 1 1 d . . .
H53A H 1.0592 0.7105 0.1932 0.090 Uiso 1 1 calc R . .
H53B H 0.9170 0.7707 0.1640 0.090 Uiso 1 1 calc R . .
C50 C 0.9040(11) 0.7420(7) 0.4179(5) 0.069(3) Uani 1 1 d . . .
H50 H 0.8633 0.6921 0.4495 0.083 Uiso 1 1 calc R . .
N1 N 0.9249(9) 0.8279(5) 0.4523(4) 0.0588(18) Uani 1 1 d . . .
C51 C 0.9389(10) 0.7202(6) 0.3363(5) 0.063(2) Uani 1 1 d . . .
H51 H 0.9232 0.6576 0.3148 0.076 Uiso 1 1 calc R . .
C54 C 1.1649(14) 0.8427(6) 0.1660(5) 0.085(3) Uani 1 1 d . . .
H54A H 1.1633 0.8279 0.1065 0.102 Uiso 1 1 calc R . .
H54B H 1.1355 0.9055 0.1735 0.102 Uiso 1 1 calc R . .

loop_
_atom_site_aniso_label
_atom_site_aniso_U_11
_atom_site_aniso_U_22
_atom_site_aniso_U_33
_atom_site_aniso_U_23
_atom_site_aniso_U_13
_atom_site_aniso_U_12
O14 0.018(2) 0.046(3) 0.026(2) -0.008(2) 0.0024(19) 0.002(2)
O13 0.019(2) 0.039(3) 0.026(2) 0.0127(19) -0.0046(18) 0.0081(19)
O12 0.017(2) 0.059(3) 0.025(2) -0.005(2) 0.0012(19) 0.000(2)
O11 0.020(2) 0.043(3) 0.028(2) 0.017(2) 0.0029(19) 0.007(2)
O8 0.018(2) 0.040(3) 0.038(3) 0.022(2) 0.0023(19) 0.011(2)
O9 0.019(2) 0.045(3) 0.026(2) 0.012(2) 0.0054(18) 0.0040(19)
O10 0.024(3) 0.054(3) 0.029(2) 0.019(2) 0.0010(19) 0.012(2)
O7 0.016(2) 0.026(2) 0.043(3) -0.004(2) -0.0020(19) 0.0055(18)
C15 0.015(3) 0.027(4) 0.028(4) -0.001(3) -0.002(3) 0.002(3)
C13 0.027(4) 0.024(4) 0.028(4) -0.004(3) 0.002(3) 0.003(3)
C10 0.024(4) 0.022(3) 0.031(4) 0.004(3) 0.005(3) 0.006(3)
C16 0.022(4) 0.037(4) 0.030(4) 0.012(3) 0.003(3) 0.012(3)
C9 0.029(4) 0.049(5) 0.031(4) -0.011(3) 0.003(3) -0.010(3)
C14 0.026(4) 0.041(4) 0.036(4) -0.013(3) -0.003(3) -0.004(3)
C11 0.029(4) 0.047(4) 0.036(4) 0.023(3) 0.012(3) 0.017(3)
C12 0.027(4) 0.049(4) 0.027(4) 0.018(3) 0.000(3) 0.006(3)
C55 0.048(5) 0.059(5) 0.040(4) 0.015(4) 0.001(4) 0.014(4)
C59 0.040(5) 0.038(4) 0.058(5) 0.014(4) 0.018(4) 0.010(3)
C17 0.026(4) 0.089(6) 0.075(6) 0.064(5) 0.011(4) 0.021(4)
C18 0.031(4) 0.081(6) 0.068(5) 0.063(5) 0.012(4) 0.015(4)
C58 0.042(5) 0.042(5) 0.055(5) 0.005(4) 0.022(4) -0.001(4)
C56 0.064(6) 0.057(5) 0.036(4) 0.001(4) 0.001(4) 0.013(4)
C57 0.087(8) 0.050(6) 0.116(8) 0.005(5) 0.060(6) 0.012(5)
N2 0.044(4) 0.051(4) 0.078(5) 0.013(4) -0.001(4) 0.010(3)
C60 0.035(4) 0.042(5) 0.058(5) -0.001(4) 0.011(4) 0.001(3)
C62 0.073(7) 0.072(7) 0.053(5) -0.002(5) 0.020(5) -0.008(5)
C61 0.056(6) 0.065(6) 0.074(7) 0.028(5) -0.005(5) -0.001(5)
Nd1 0.01084(18) 0.0224(2) 0.01778(19) 0.00217(15) -0.00170(14) 0.00214(14)
Nd2 0.01082(18) 0.02141(19) 0.01820(19) 0.00238(15) -0.00153(14) 0.00156(14)
O1 0.019(2) 0.044(3) 0.041(3) 0.025(2) 0.011(2) 0.005(2)
O6 0.020(2) 0.024(2) 0.027(2) -0.0037(19) -0.0022(18) 0.0085(18)
O5 0.018(2) 0.030(2) 0.018(2) -0.0063(18) -0.0011(17) 0.0011(18)
O4 0.019(2) 0.030(2) 0.021(2) -0.0026(18) 0.0001(17) -0.0012(18)
O3 0.019(2) 0.022(2) 0.024(2) -0.0044(18) -0.0065(17) 0.0014(17)
O2 0.020(2) 0.026(2) 0.051(3) 0.000(2) -0.009(2) 0.0049(19)
C5 0.022(4) 0.026(4) 0.018(3) -0.001(3) 0.004(3) -0.004(3)
C2 0.022(3) 0.025(3) 0.023(3) 0.001(3) -0.005(3) -0.004(3)
C1 0.023(4) 0.025(4) 0.019(3) -0.008(3) 0.005(3) -0.002(3)
C6 0.022(4) 0.026(4) 0.036(4) 0.001(3) 0.008(3) -0.006(3)
C3 0.022(4) 0.032(4) 0.026(3) -0.003(3) -0.002(3) -0.001(3)
C4 0.023(4) 0.038(4) 0.031(4) -0.004(3) -0.003(3) -0.001(3)
C7 0.024(4) 0.039(4) 0.024(3) -0.002(3) -0.003(3) -0.004(3)
C8 0.024(4) 0.038(4) 0.029(4) -0.004(3) -0.003(3) -0.001(3)
C52 0.035(4) 0.058(5) 0.040(4) -0.001(4) -0.001(3) 0.017(4)
C53 0.063(6) 0.130(9) 0.042(5) -0.015(5) -0.006(4) 0.058(6)
C50 0.074(7) 0.075(7) 0.058(6) 0.032(5) 0.002(5) 0.007(5)
N1 0.066(5) 0.074(5) 0.038(4) 0.011(4) 0.002(3) 0.016(4)
C51 0.064(6) 0.047(5) 0.076(6) 0.003(5) -0.015(5) 0.017(4)
C54 0.135(10) 0.088(7) 0.066(6) 0.037(6) 0.054(6) 0.081(7)

loop_
_atom_type_symbol
_atom_type_description
_atom_type_scat_dispersion_real
_atom_type_scat_dispersion_imag
_atom_type_scat_source
C C 0.0033 0.0016 'International Tables Vol C Tables 4.2.6.8 and 6.1.1.4'
H H 0.0000 0.0000 'International Tables Vol C Tables 4.2.6.8 and 6.1.1.4'
N N 0.0061 0.0033 'International Tables Vol C Tables 4.2.6.8 and 6.1.1.4'
O O 0.0106 0.0060 'International Tables Vol C Tables 4.2.6.8 and 6.1.1.4'
Nd Nd -0.1943 3.0179 'International Tables Vol C Tables 4.2.6.8 and 6.1.1.4'

loop_
_geom_angle_atom_site_label_1
_geom_angle_atom_site_label_2
_geom_angle_atom_site_label_3
_geom_angle
_geom_angle_site_symmetry_1
_geom_angle_site_symmetry_3
_geom_angle_publ_flag
C15 O14 Nd2 93.7(3) . . ?
C13 O12 Nd1 93.1(3) . . ?
C10 O11 Nd2 143.2(4) . . ?
C16 O8 Nd1 140.8(4) 1_655 . ?
C10 O10 Nd1 136.9(4) . . ?
C5 O7 Nd1 95.2(3) . . ?
O14 C15 O5 120.6(5) . 1_455 ?
O14 C15 C9 122.1(5) . 2_455 ?
O5 C15 C9 117.3(5) 1_455 2_455 ?
O14 C15 Nd2 61.3(3) . . ?
O5 C15 Nd2 59.3(3) 1_455 . ?
C9 C15 Nd2 176.6(4) 2_455 . ?
O12 C13 O4 121.8(6) . . ?
O12 C13 C14 120.9(5) . . ?
O4 C13 C14 117.3(5) . . ?
O12 C13 Nd1 61.9(3) . . ?
O4 C13 Nd1 60.9(3) . . ?
C14 C13 Nd1 168.8(4) . . ?
O11 C10 O10 123.8(5) . . ?
O11 C10 C11 119.4(5) . . ?
O10 C10 C11 116.8(5) . . ?
O8 C16 O1 126.4(5) 1_455 . ?
O8 C16 C17 117.1(5) 1_455 . ?
O1 C16 C17 116.5(5) . . ?
C15 C9 C8 116.8(5) 2_455 . ?
C15 C9 H9A 108.1 2_455 . ?
C8 C9 H9A 108.1 . . ?
C15 C9 H9B 108.1 2_455 . ?
C8 C9 H9B 108.1 . . ?
H9A C9 H9B 107.3 . . ?
C13 C14 C4 117.5(5) . . ?
C13 C14 H14A 107.9 . . ?
C4 C14 H14A 107.9 . . ?
C13 C14 H14B 107.9 . . ?
C4 C14 H14B 107.9 . . ?
H14A C14 H14B 107.2 . . ?
C10 C11 C12 115.7(5) . . ?
C10 C11 H11A 108.3 . . ?
C12 C11 H11A 108.3 . . ?
C10 C11 H11B 108.3 . . ?
C12 C11 H11B 108.3 . . ?
H11A C11 H11B 107.4 . . ?
C11 C12 C12 112.6(6) . 2_565 ?
C11 C12 H12A 109.1 . . ?
C12 C12 H12A 109.1 2_565 . ?
C11 C12 H12B 109.1 . . ?
C12 C12 H12B 109.1 2_565 . ?
H12A C12 H12B 107.8 . . ?
C52 C55 C56 120.0(7) . . ?
C52 C55 H55 120.0 . . ?
C56 C55 H55 120.0 . . ?
C60 C59 C58 119.9(7) . . ?
C60 C59 H59 120.1 . . ?
C58 C59 H59 120.1 . . ?
C18 C17 C16 116.4(5) . . ?
C18 C17 H17A 108.2 . . ?
C16 C17 H17A 108.2 . . ?
C18 C17 H17B 108.2 . . ?
C16 C17 H17B 108.2 . . ?
H17A C17 H17B 107.3 . . ?
C17 C18 C18 114.8(7) . 2_456 ?
C17 C18 H18A 108.6 . . ?
C18 C18 H18A 108.6 2_456 . ?
C17 C18 H18B 108.6 . . ?
C18 C18 H18B 108.6 2_456 . ?
H18A C18 H18B 107.5 . . ?
C62 C58 C59 116.5(7) . . ?
C62 C58 C57 121.6(8) . . ?
C59 C58 C57 121.9(7) . . ?
N1 C56 C55 123.6(7) . . ?
N1 C56 H56 118.2 . . ?
C55 C56 H56 118.2 . . ?
C54 C57 C58 112.9(7) . . ?
C54 C57 H57A 109.0 . . ?
C58 C57 H57A 109.0 . . ?
C54 C57 H57B 109.0 . . ?
C58 C57 H57B 109.0 . . ?
H57A C57 H57B 107.8 . . ?
C61 N2 C60 116.0(7) . . ?
N2 C60 C59 124.5(7) . . ?
N2 C60 H60 117.7 . . ?
C59 C60 H60 117.7 . . ?
C58 C62 C61 119.3(8) . . ?
C58 C62 H62 120.3 . . ?
C61 C62 H62 120.3 . . ?
N2 C61 C62 123.6(8) . . ?
N2 C61 H61 118.2 . . ?
C62 C61 H61 118.2 . . ?
O8 Nd1 O5 72.47(13) . . ?
O8 Nd1 O9 79.69(13) . . ?
O5 Nd1 O9 142.58(13) . . ?
O8 Nd1 O10 139.90(13) . . ?
O5 Nd1 O10 69.21(13) . . ?
O9 Nd1 O10 139.90(13) . . ?
O8 Nd1 O3 143.00(13) . . ?
O5 Nd1 O3 141.78(12) . . ?
O9 Nd1 O3 73.37(13) . . ?
O10 Nd1 O3 72.74(13) . . ?
O8 Nd1 O7 77.91(13) . . ?
O5 Nd1 O7 76.26(12) . . ?
O9 Nd1 O7 73.81(13) . . ?
O10 Nd1 O7 103.60(14) . . ?
O3 Nd1 O7 116.92(12) . . ?
O8 Nd1 O6 125.77(13) . . ?
O5 Nd1 O6 105.65(12) . . ?
O9 Nd1 O6 71.25(12) . . ?
O10 Nd1 O6 76.71(13) . . ?
O3 Nd1 O6 68.21(12) . . ?
O7 Nd1 O6 50.71(12) . . ?
O8 Nd1 O4 76.31(13) . . ?
O5 Nd1 O4 68.79(12) . . ?
O9 Nd1 O4 128.07(12) . . ?
O10 Nd1 O4 79.30(13) . . ?
O3 Nd1 O4 100.92(12) . . ?
O7 Nd1 O4 141.34(12) . . ?
O6 Nd1 O4 155.69(12) . . ?
O8 Nd1 O12 72.58(14) . . ?
O5 Nd1 O12 114.97(12) . . ?
O9 Nd1 O12 78.47(13) . . ?
O10 Nd1 O12 113.91(14) . . ?
O3 Nd1 O12 77.49(13) . . ?
O7 Nd1 O12 142.46(13) . . ?
O6 Nd1 O12 139.22(12) . . ?
O4 Nd1 O12 50.61(12) . . ?
O8 Nd1 C13 70.05(15) . . ?
O5 Nd1 C13 91.23(15) . . ?
O9 Nd1 C13 102.39(15) . . ?
O10 Nd1 C13 99.18(15) . . ?
O3 Nd1 C13 91.30(15) . . ?
O7 Nd1 C13 147.84(14) . . ?
O6 Nd1 C13 159.46(15) . . ?
O4 Nd1 C13 25.85(13) . . ?
O12 Nd1 C13 25.03(13) . . ?
O8 Nd1 C5 101.03(15) . . ?
O5 Nd1 C5 92.32(14) . . ?
O9 Nd1 C5 68.76(14) . . ?
O10 Nd1 C5 91.93(15) . . ?
O3 Nd1 C5 92.42(15) . . ?
O7 Nd1 C5 25.06(13) . . ?
O6 Nd1 C5 25.77(13) . . ?
O4 Nd1 C5 160.94(14) . . ?
O12 Nd1 C5 147.22(14) . . ?
C13 Nd1 C5 168.88(16) . . ?
O8 Nd1 Nd2 67.08(9) . 1_655 ?
O5 Nd1 Nd2 34.32(8) . 1_655 ?
O9 Nd1 Nd2 145.09(9) . 1_655 ?
O10 Nd1 Nd2 74.68(9) . 1_655 ?
O3 Nd1 Nd2 129.29(9) . 1_655 ?
O7 Nd1 Nd2 107.77(9) . 1_655 ?
O6 Nd1 Nd2 137.64(9) . 1_655 ?
O4 Nd1 Nd2 34.85(9) . 1_655 ?
O12 Nd1 Nd2 81.58(9) . 1_655 ?
C13 Nd1 Nd2 57.13(12) . 1_655 ?
C5 Nd1 Nd2 126.53(12) . 1_655 ?
O11 Nd2 O6 72.56(13) . . ?
O11 Nd2 O13 81.00(13) . . ?
O6 Nd2 O13 144.27(13) . . ?
O11 Nd2 O4 144.41(13) . 1_455 ?
O6 Nd2 O4 140.67(12) . 1_455 ?
O13 Nd2 O4 72.43(12) . 1_455 ?
O11 Nd2 O1 139.75(13) . . ?
O6 Nd2 O1 69.32(13) . . ?
O13 Nd2 O1 139.04(13) . . ?
O4 Nd2 O1 71.40(13) 1_455 . ?
O11 Nd2 O5 125.56(13) . 1_455 ?
O6 Nd2 O5 103.68(13) . 1_455 ?
O13 Nd2 O5 72.68(12) . 1_455 ?
O4 Nd2 O5 68.41(12) 1_455 1_455 ?
O1 Nd2 O5 76.64(12) . 1_455 ?
O11 Nd2 O2 74.51(14) . . ?
O6 Nd2 O2 116.02(13) . . ?
O13 Nd2 O2 78.03(13) . . ?
O4 Nd2 O2 77.10(12) 1_455 . ?
O1 Nd2 O2 111.45(14) . . ?
O5 Nd2 O2 139.92(12) 1_455 . ?
O11 Nd2 O3 76.60(13) . . ?
O6 Nd2 O3 68.76(12) . . ?
O13 Nd2 O3 127.99(12) . . ?
O4 Nd2 O3 101.44(12) 1_455 . ?
O1 Nd2 O3 78.04(12) . . ?
O5 Nd2 O3 154.60(12) 1_455 . ?
O2 Nd2 O3 50.99(12) . . ?
O11 Nd2 O14 77.08(13) . . ?
O6 Nd2 O14 75.44(12) . . ?
O13 Nd2 O14 75.54(13) . . ?
O4 Nd2 O14 117.09(12) 1_455 . ?
O1 Nd2 O14 104.87(14) . . ?
O5 Nd2 O14 50.80(12) 1_455 . ?
O2 Nd2 O14 143.66(13) . . ?
O3 Nd2 O14 140.42(12) . . ?
O11 Nd2 C15 100.98(15) . . ?
O6 Nd2 C15 89.55(15) . . ?
O13 Nd2 C15 72.09(14) . . ?
O4 Nd2 C15 93.06(15) 1_455 . ?
O1 Nd2 C15 91.26(15) . . ?
O5 Nd2 C15 25.78(13) 1_455 . ?
O2 Nd2 C15 150.12(14) . . ?
O3 Nd2 C15 158.01(14) . . ?
O14 Nd2 C15 25.02(13) . . ?
O11 Nd2 C1 71.40(14) . . ?
O6 Nd2 C1 91.97(15) . . ?
O13 Nd2 C1 102.07(15) . . ?
O4 Nd2 C1 91.17(14) 1_455 . ?
O1 Nd2 C1 97.27(15) . . ?
O5 Nd2 C1 159.58(14) 1_455 . ?
O2 Nd2 C1 25.11(13) . . ?
O3 Nd2 C1 26.12(13) . . ?
O14 Nd2 C1 148.32(14) . . ?
C15 Nd2 C1 171.33(16) . . ?
O11 Nd2 Nd1 150.41(9) . 1_455 ?
O6 Nd2 Nd1 123.73(9) . 1_455 ?
O13 Nd2 Nd1 72.62(9) . 1_455 ?
O4 Nd2 Nd1 35.75(8) 1_455 1_455 ?
O1 Nd2 Nd1 66.85(9) . 1_455 ?
O5 Nd2 Nd1 33.04(8) 1_455 1_455 ?
O2 Nd2 Nd1 111.77(9) . 1_455 ?
O3 Nd2 Nd1 130.69(9) . 1_455 ?
O14 Nd2 Nd1 83.46(9) . 1_455 ?
C15 Nd2 Nd1 58.54(12) . 1_455 ?
C1 Nd2 Nd1 126.63(11) . 1_455 ?
C16 O1 Nd2 136.0(4) . . ?
C5 O6 Nd2 151.5(4) . . ?
C5 O6 Nd1 93.8(3) . . ?
Nd2 O6 Nd1 111.78(14) . . ?
C15 O5 Nd1 150.5(4) 1_655 . ?
C15 O5 Nd2 94.9(3) 1_655 1_655 ?
Nd1 O5 Nd2 112.63(14) . 1_655 ?
C13 O4 Nd2 136.2(4) . 1_655 ?
C13 O4 Nd1 93.3(3) . . ?
Nd2 O4 Nd1 109.40(14) 1_655 . ?
C1 O3 Nd1 136.9(4) . . ?
C1 O3 Nd2 93.2(3) . . ?
Nd1 O3 Nd2 110.18(14) . . ?
C1 O2 Nd2 94.6(3) . . ?
O7 C5 O6 119.7(5) . . ?
O7 C5 C6 121.3(5) . . ?
O6 C5 C6 119.0(5) . . ?
O7 C5 Nd1 59.7(3) . . ?
O6 C5 Nd1 60.5(3) . . ?
C6 C5 Nd1 175.2(4) . . ?
C1 C2 C3 110.0(4) . . ?
C1 C2 H2A 109.7 . . ?
C3 C2 H2A 109.7 . . ?
C1 C2 H2B 109.7 . . ?
C3 C2 H2B 109.7 . . ?
H2A C2 H2B 108.2 . . ?
O2 C1 O3 120.1(5) . . ?
O2 C1 C2 121.9(5) . . ?
O3 C1 C2 117.8(5) . . ?
O2 C1 Nd2 60.3(3) . . ?
O3 C1 Nd2 60.7(3) . . ?
C2 C1 Nd2 174.1(4) . . ?
C5 C6 C7 109.4(5) . . ?
C5 C6 H6A 109.8 . . ?
C7 C6 H6A 109.8 . . ?
C5 C6 H6B 109.8 . . ?
C7 C6 H6B 109.8 . . ?
H6A C6 H6B 108.3 . . ?
C4 C3 C2 115.2(5) 2_666 . ?
C4 C3 H3A 108.5 2_666 . ?
C2 C3 H3A 108.5 . . ?
C4 C3 H3B 108.5 2_666 . ?
C2 C3 H3B 108.5 . . ?
H3A C3 H3B 107.5 . . ?
C3 C4 C14 111.0(5) 2_666 . ?
C3 C4 H4A 109.4 2_666 . ?
C14 C4 H4A 109.4 . . ?
C3 C4 H4B 109.4 2_666 . ?
C14 C4 H4B 109.4 . . ?
H4A C4 H4B 108.0 . . ?
C6 C7 C8 114.6(5) . . ?
C6 C7 H7A 108.6 . . ?
C8 C7 H7A 108.6 . . ?
C6 C7 H7B 108.6 . . ?
C8 C7 H7B 108.6 . . ?
H7A C7 H7B 107.6 . . ?
C9 C8 C7 113.1(5) . . ?
C9 C8 H8A 109.0 . . ?
C7 C8 H8A 109.0 . . ?
C9 C8 H8B 109.0 . . ?
C7 C8 H8B 109.0 . . ?
H8A C8 H8B 107.8 . . ?
C51 C52 C55 116.9(7) . . ?
C51 C52 C53 120.3(8) . . ?
C55 C52 C53 122.7(7) . . ?
C54 C53 C52 115.5(7) . . ?
C54 C53 H53A 108.4 . . ?
C52 C53 H53A 108.4 . . ?
C54 C53 H53B 108.4 . . ?
C52 C53 H53B 108.4 . . ?
H53A C53 H53B 107.5 . . ?
N1 C50 C51 124.0(8) . . ?
N1 C50 H50 118.0 . . ?
C51 C50 H50 118.0 . . ?
C50 N1 C56 117.0(7) . . ?
C52 C51 C50 118.6(8) . . ?
C52 C51 H51 120.7 . . ?
C50 C51 H51 120.7 . . ?
C57 C54 C53 114.2(7) . . ?
C57 C54 H54A 108.7 . . ?
C53 C54 H54A 108.7 . . ?
C57 C54 H54B 108.7 . . ?
C53 C54 H54B 108.7 . . ?
H54A C54 H54B 107.6 . . ?

loop_
_geom_bond_atom_site_label_1
_geom_bond_atom_site_label_2
_geom_bond_distance
_geom_bond_site_symmetry_2
_geom_bond_publ_flag
O14 C15 1.232(6) . ?
O14 Nd2 2.554(4) . ?
O13 Nd2 2.464(3) . ?
O12 C13 1.231(7) . ?
O12 Nd1 2.567(4) . ?
O11 C10 1.244(6) . ?
O11 Nd2 2.383(4) . ?
O8 C16 1.235(6) 1_655 ?
O8 Nd1 2.383(4) . ?
O9 Nd1 2.451(4) . ?
O10 C10 1.288(6) . ?
O10 Nd1 2.470(4) . ?
O7 C5 1.239(6) . ?
O7 Nd1 2.525(4) . ?
C15 O5 1.268(6) 1_455 ?
C15 C9 1.491(7) 2_455 ?
C15 Nd2 2.906(6) . ?
C13 O4 1.269(6) . ?
C13 C14 1.501(7) . ?
C13 Nd1 2.905(6) . ?
C10 C11 1.493(7) . ?
C16 O8 1.235(6) 1_455 ?
C16 O1 1.261(6) . ?
C16 C17 1.508(7) . ?
C9 C15 1.491(7) 2_455 ?
C9 C8 1.493(7) . ?
C9 H9A 0.9700 . ?
C9 H9B 0.9700 . ?
C14 C4 1.506(7) . ?
C14 H14A 0.9700 . ?
C14 H14B 0.9700 . ?
C11 C12 1.517(7) . ?
C11 H11A 0.9700 . ?
C11 H11B 0.9700 . ?
C12 C12 1.530(11) 2_565 ?
C12 H12A 0.9700 . ?
C12 H12B 0.9700 . ?
C55 C52 1.369(9) . ?
C55 C56 1.377(9) . ?
C55 H55 0.9300 . ?
C59 C60 1.361(8) . ?
C59 C58 1.369(9) . ?
C59 H59 0.9300 . ?
C17 C18 1.479(8) . ?
C17 H17A 0.9700 . ?
C17 H17B 0.9700 . ?
C18 C18 1.481(10) 2_456 ?
C18 H18A 0.9700 . ?
C18 H18B 0.9700 . ?
C58 C62 1.367(10) . ?
C58 C57 1.517(10) . ?
C56 N1 1.304(8) . ?
C56 H56 0.9300 . ?
C57 C54 1.490(11) . ?
C57 H57A 0.9700 . ?
C57 H57B 0.9700 . ?
N2 C61 1.306(10) . ?
N2 C60 1.317(8) . ?
C60 H60 0.9300 . ?
C62 C61 1.395(10) . ?
C62 H62 0.9300 . ?
C61 H61 0.9300 . ?
Nd1 O5 2.425(4) . ?
Nd1 O3 2.480(4) . ?
Nd1 O6 2.539(4) . ?
Nd1 O4 2.543(4) . ?
Nd1 C5 2.912(6) . ?
Nd1 Nd2 4.1050(16) 1_655 ?
Nd2 O6 2.437(4) . ?
Nd2 O4 2.487(4) 1_455 ?
Nd2 O1 2.491(4) . ?
Nd2 O5 2.508(4) 1_455 ?
Nd2 O2 2.540(4) . ?
Nd2 O3 2.545(4) . ?
Nd2 C1 2.914(6) . ?
Nd2 Nd1 4.1050(16) 1_455 ?
O6 C5 1.269(6) . ?
O5 C15 1.268(6) 1_655 ?
O5 Nd2 2.508(4) 1_655 ?
O4 Nd2 2.487(4) 1_655 ?
O3 C1 1.285(6) . ?
O2 C1 1.240(6) . ?
C5 C6 1.494(7) . ?
C2 C1 1.494(7) . ?
C2 C3 1.521(7) . ?
C2 H2A 0.9700 . ?
C2 H2B 0.9700 . ?
C6 C7 1.494(7) . ?
C6 H6A 0.9700 . ?
C6 H6B 0.9700 . ?
C3 C4 1.497(7) 2_666 ?
C3 H3A 0.9700 . ?
C3 H3B 0.9700 . ?
C4 C3 1.497(7) 2_666 ?
C4 H4A 0.9700 . ?
C4 H4B 0.9700 . ?
C7 C8 1.511(7) . ?
C7 H7A 0.9700 . ?
C7 H7B 0.9700 . ?
C8 H8A 0.9700 . ?
C8 H8B 0.9700 . ?
C52 C51 1.368(9) . ?
C52 C53 1.514(9) . ?
C53 C54 1.497(11) . ?
C53 H53A 0.9700 . ?
C53 H53B 0.9700 . ?
C50 N1 1.303(10) . ?
C50 C51 1.398(10) . ?
C50 H50 0.9300 . ?
C51 H51 0.9300 . ?
C54 H54A 0.9700 . ?
C54 H54B 0.9700 . ?
